data_2020846
loop_
_publ_author_name
'Setifi, Zouaoui'
'Zambon, Daniel'
'Setifi, Fatima'
'El-Ghozzi, Malika'
'Mahiou, Rachid'
'Glidewell, Christopher'

_publ_section_title
;
 Three zinc(II) and cadmium(II) complexes containing
 4-amino-3,5-bis(pyridin-2-yl)-1,2,4-triazole and polynitrile ligands:
 synthesis, molecular and supramolecular structures, and photoluminescence
 properties
;
_journal_coeditor_code SK3666
_journal_issue 9
_journal_name_full 'Acta Crystallographica Section C'
_journal_page_first
;
;
_journal_paper_doi 10.1107/S2053229617011391
_journal_volume 73
_journal_year 2017
_chemical_formula_iupac '[Cd (C12 H10 N6)2 (C2 N3)2]'
_chemical_formula_moiety 'C28 H20 Cd N18'
_chemical_formula_sum 'C28 H20 Cd N18'
_chemical_formula_weight 721.03
_chemical_name_systematic
Bis[4-amino-3,5-bis(pyridin-2-yl)-1,2,4-triazole-\k^2^<i>N</i>^1^,<i>N</i>^5^]bis(dicyanamido-\k<i>N</i>^1^)cadmium(II)
_space_group_crystal_system triclinic
_space_group_IT_number 2
_space_group_name_Hall '-P 1'
_space_group_name_H-M_alt 'P -1'
_symmetry_space_group_name_Hall '-P 1'
_symmetry_space_group_name_H-M 'P -1'
_atom_sites_solution_hydrogens mixed
_audit_creation_method SHELXL-2014
_cell_angle_alpha 91.966(2)
_cell_angle_beta 94.945(2)
_cell_angle_gamma 112.682(2)
_cell_formula_units_Z 1
_cell_length_a 8.7209(4)
_cell_length_b 8.7949(4)
_cell_length_c 10.3490(4)
_cell_measurement_reflns_used 7093
_cell_measurement_temperature 296(2)
_cell_measurement_theta_max 30.48
_cell_measurement_theta_min 1.98
_cell_volume 727.67(6)
_computing_cell_refinement
;
APEX2 and SAINT (Bruker, 2009)
;
_computing_data_collection
;
APEX2 (Bruker, 2009)
;
_computing_data_reduction
;
SAINT (Bruker, 2009)
;
_computing_molecular_graphics
;
PLATON (Spek, 2009)
;
_computing_publication_material
;
SHELXL2014 (Sheldrick, 2015) and PLATON (Spek, 2009)
;
_computing_structure_refinement
;
SHELXL2014 (Sheldrick, 2015)
;
_computing_structure_solution
;
SHELXS97 (Sheldrick, 2008)
;
_diffrn_ambient_temperature 296(2)
_diffrn_detector_area_resol_mean 9.091
_diffrn_measured_fraction_theta_full 0.994
_diffrn_measured_fraction_theta_max 0.991
_diffrn_measurement_device_type 'Bruker APEXII CCD diffractometer'
_diffrn_measurement_method '\f & \w scans'
_diffrn_radiation_monochromator graphite
_diffrn_radiation_source 'fine-focus sealed tube'
_diffrn_radiation_type MoK\a
_diffrn_radiation_wavelength 0.71073
_diffrn_reflns_av_R_equivalents 0.0262
_diffrn_reflns_limit_h_max 8
_diffrn_reflns_limit_h_min -12
_diffrn_reflns_limit_k_max 12
_diffrn_reflns_limit_k_min -12
_diffrn_reflns_limit_l_max 14
_diffrn_reflns_limit_l_min -14
_diffrn_reflns_number 16382
_diffrn_reflns_theta_full 25.242
_diffrn_reflns_theta_max 30.483
_diffrn_reflns_theta_min 2.517
_diffrn_standards_decay_% 0
_diffrn_standards_interval_count 0
_diffrn_standards_interval_time 0
_diffrn_standards_number 0
_exptl_absorpt_coefficient_mu 0.806
_exptl_absorpt_correction_T_max 0.908
_exptl_absorpt_correction_T_min 0.835
_exptl_absorpt_correction_type multi-scan
_exptl_absorpt_process_details
;
(SADABS; Sheldrick, 2003)
;
_exptl_crystal_colour colourless
_exptl_crystal_density_diffrn 1.645
_exptl_crystal_description block
_exptl_crystal_F_000 362
_exptl_crystal_size_max 0.180
_exptl_crystal_size_mid 0.160
_exptl_crystal_size_min 0.120
_refine_diff_density_max 0.740
_refine_diff_density_min -0.258
_refine_ls_extinction_method none
_refine_ls_goodness_of_fit_ref 1.098
_refine_ls_hydrogen_treatment constr
_refine_ls_matrix_type full
_refine_ls_number_parameters 214
_refine_ls_number_reflns 4392
_refine_ls_number_restraints 0
_refine_ls_restrained_S_all 1.098
_refine_ls_R_factor_all 0.0341
_refine_ls_R_factor_gt 0.0299
_refine_ls_shift/su_max 0.000
_refine_ls_shift/su_mean 0.000
_refine_ls_structure_factor_coef Fsqd
_refine_ls_weighting_details 'w=1/[\s^2^(Fo^2^)+(0.0298P)^2^+0.1878P] where P=(Fo^2^+2Fc^2^)/3'
_refine_ls_weighting_scheme calc
_refine_ls_wR_factor_gt 0.0664
_refine_ls_wR_factor_ref 0.0679
_reflns_number_gt 4028
_reflns_number_total 4392
_reflns_threshold_expression 'I > 2\s(I)'
_cod_data_source_file sk3666sup1.cif
_cod_data_source_block II
_cod_database_code 2020846
_shelx_space_group_comment
;
The symmetry employed for this shelxl refinement is uniquely defined
by the following loop, which should always be used as a source of
symmetry information in preference to the above space-group names.
They are only intended as comments.
;
_shelx_estimated_absorpt_t_min 0.868
_shelx_estimated_absorpt_t_max 0.909
_shelxl_version_number 2.014

loop_
_space_group_symop_operation_xyz
'x, y, z'
'-x, -y, -z'

loop_
_atom_site_type_symbol
_atom_site_label
_atom_site_fract_x
_atom_site_fract_y
_atom_site_fract_z
_atom_site_U_iso_or_equiv
_atom_site_adp_type
_atom_site_calc_flag
_atom_site_occupancy
Cd Cd1 0.5000 0.5000 0.5000 0.03552(7) Uani d 1
N N1 0.42177(18) 0.49212(16) 0.28558(13) 0.0329(3) Uani d 1
N N2 0.35782(18) 0.58440(16) 0.21291(13) 0.0335(3) Uani d 1
C C3 0.30610(19) 0.50560(18) 0.09715(15) 0.0288(3) Uani d 1
N N4 0.33633(16) 0.36337(15) 0.09455(12) 0.0272(2) Uani d 1
C C5 0.41039(19) 0.36019(18) 0.21448(15) 0.0281(3) Uani d 1
N N31 0.19861(18) 0.48614(18) -0.12728(14) 0.0363(3) Uani d 1
C C32 0.22708(19) 0.56498(19) -0.00901(15) 0.0297(3) Uani d 1
C C33 0.1834(2) 0.6981(2) 0.01743(17) 0.0357(3) Uani d 1
H H33 0.2069 0.7508 0.1005 0.043 Uiso calc 1
C C34 0.1048(2) 0.7505(2) -0.08193(19) 0.0404(4) Uani d 1
H H34 0.0753 0.8401 -0.0673 0.049 Uiso calc 1
C C35 0.0705(2) 0.6683(2) -0.20334(19) 0.0417(4) Uani d 1
H H35 0.0152 0.6996 -0.2716 0.050 Uiso calc 1
C C36 0.1201(2) 0.5384(2) -0.22148(18) 0.0424(4) Uani d 1
H H36 0.0977 0.4842 -0.3039 0.051 Uiso calc 1
N N41 0.29499(19) 0.23950(18) -0.00863(14) 0.0369(3) Uani d 1
H H41A 0.2625 0.2834 -0.0753 0.044 Uiso d 1
H H41B 0.2124 0.1495 0.0142 0.044 Uiso d 1
N N51 0.54952(18) 0.28263(17) 0.38956(14) 0.0340(3) Uani d 1
C C52 0.48039(19) 0.24287(19) 0.26500(16) 0.0299(3) Uani d 1
C C53 0.4835(2) 0.1090(2) 0.19269(18) 0.0374(4) Uani d 1
H H53 0.4335 0.0826 0.1074 0.045 Uiso calc 1
C C54 0.5630(2) 0.0149(2) 0.2505(2) 0.0451(4) Uani d 1
H H54 0.5659 -0.0765 0.2045 0.054 Uiso calc 1
C C55 0.6371(2) 0.0579(2) 0.3759(2) 0.0463(4) Uani d 1
H H55 0.6933 -0.0021 0.4154 0.056 Uiso calc 1
C C56 0.6270(2) 0.1914(2) 0.44211(18) 0.0422(4) Uani d 1
H H56 0.6764 0.2194 0.5275 0.051 Uiso calc 1
N N11 1.0291(2) 0.8653(3) 0.38882(19) 0.0593(5) Uani d 1
C C12 0.8859(2) 0.7785(2) 0.42838(18) 0.0415(4) Uani d 1
N N13 0.7688(2) 0.6972(2) 0.47342(19) 0.0563(5) Uani d 1
C C14 1.0396(2) 0.9320(2) 0.27615(18) 0.0364(4) Uani d 1
N N15 1.0655(2) 0.9913(2) 0.17991(19) 0.0539(4) Uani d 1

loop_
_atom_site_aniso_label
_atom_site_aniso_U_11
_atom_site_aniso_U_22
_atom_site_aniso_U_33
_atom_site_aniso_U_12
_atom_site_aniso_U_13
_atom_site_aniso_U_23
Cd1 0.04493(11) 0.03405(10) 0.02380(9) 0.01100(7) 0.00564(7) 0.00052(6)
N1 0.0429(8) 0.0274(6) 0.0278(6) 0.0134(6) 0.0024(6) 0.0007(5)
N2 0.0434(8) 0.0273(6) 0.0296(6) 0.0138(6) 0.0031(6) 0.0011(5)
C3 0.0303(7) 0.0236(7) 0.0305(7) 0.0077(6) 0.0061(6) 0.0022(6)
N4 0.0293(6) 0.0238(6) 0.0266(6) 0.0083(5) 0.0034(5) -0.0010(5)
C5 0.0295(7) 0.0250(7) 0.0270(7) 0.0073(6) 0.0051(6) 0.0005(5)
N31 0.0423(8) 0.0358(7) 0.0301(7) 0.0141(6) 0.0061(6) 0.0036(6)
C32 0.0276(7) 0.0268(7) 0.0310(7) 0.0061(6) 0.0059(6) 0.0041(6)
C33 0.0369(8) 0.0307(8) 0.0383(9) 0.0117(7) 0.0058(7) 0.0021(7)
C34 0.0371(9) 0.0350(9) 0.0515(10) 0.0154(7) 0.0080(8) 0.0109(8)
C35 0.0366(9) 0.0455(10) 0.0411(9) 0.0132(8) 0.0029(7) 0.0162(8)
C36 0.0478(10) 0.0455(10) 0.0299(8) 0.0138(8) 0.0033(7) 0.0056(7)
N41 0.0470(8) 0.0316(7) 0.0309(7) 0.0158(6) -0.0011(6) -0.0073(5)
N51 0.0385(7) 0.0319(7) 0.0306(7) 0.0119(6) 0.0057(6) 0.0073(5)
C52 0.0282(7) 0.0262(7) 0.0330(8) 0.0071(6) 0.0065(6) 0.0044(6)
C53 0.0372(8) 0.0295(8) 0.0435(9) 0.0113(7) 0.0030(7) -0.0014(7)
C54 0.0455(10) 0.0300(8) 0.0624(12) 0.0166(8) 0.0107(9) 0.0045(8)
C55 0.0464(10) 0.0406(10) 0.0582(12) 0.0216(8) 0.0102(9) 0.0196(9)
C56 0.0460(10) 0.0438(10) 0.0378(9) 0.0176(8) 0.0055(8) 0.0151(8)
N11 0.0406(9) 0.0737(13) 0.0500(10) 0.0072(9) 0.0008(8) 0.0183(9)
C12 0.0435(10) 0.0379(9) 0.0371(9) 0.0101(8) 0.0019(7) -0.0003(7)
N13 0.0519(10) 0.0500(10) 0.0525(10) 0.0025(8) 0.0141(8) 0.0015(8)
C14 0.0302(8) 0.0344(8) 0.0421(9) 0.0101(7) 0.0028(7) 0.0009(7)
N15 0.0544(10) 0.0531(10) 0.0552(10) 0.0203(8) 0.0093(8) 0.0160(8)

loop_
_atom_type_symbol
_atom_type_description
_atom_type_scat_dispersion_real
_atom_type_scat_dispersion_imag
_atom_type_scat_source
C C 0.0033 0.0016 'International Tables Vol C Tables 4.2.6.8 and 6.1.1.4'
H H 0.0000 0.0000 'International Tables Vol C Tables 4.2.6.8 and 6.1.1.4'
Cd Cd -0.8075 1.2024 'International Tables Vol C Tables 4.2.6.8 and 6.1.1.4'
N N 0.0061 0.0033 'International Tables Vol C Tables 4.2.6.8 and 6.1.1.4'

loop_
_geom_angle_atom_site_label_1
_geom_angle_atom_site_label_2
_geom_angle_atom_site_label_3
_geom_angle_site_symmetry_1
_geom_angle_site_symmetry_3
_geom_angle
N1 Cd1 N1 . 2_666 180.00(8)
N1 Cd1 N13 . 2_666 89.71(6)
N1 Cd1 N13 2_666 2_666 90.28(6)
N1 Cd1 N13 . . 90.29(6)
N1 Cd1 N13 2_666 . 89.72(6)
N13 Cd1 N13 2_666 . 180.0
N1 Cd1 N51 . 2_666 108.93(5)
N1 Cd1 N51 2_666 2_666 71.07(5)
N13 Cd1 N51 2_666 2_666 92.62(6)
N13 Cd1 N51 . 2_666 87.38(6)
N1 Cd1 N51 . . 71.07(5)
N1 Cd1 N51 2_666 . 108.93(5)
N13 Cd1 N51 2_666 . 87.38(6)
N13 Cd1 N51 . . 92.62(6)
N51 Cd1 N51 2_666 . 180.00(6)
C5 N1 N2 . . 109.62(13)
C5 N1 Cd1 . . 116.37(10)
N2 N1 Cd1 . . 133.17(10)
C3 N2 N1 . . 106.59(13)
N2 C3 N4 . . 109.64(14)
N2 C3 C32 . . 123.20(14)
N4 C3 C32 . . 127.15(14)
C5 N4 C3 . . 105.99(12)
C5 N4 N41 . . 125.56(13)
C3 N4 N41 . . 128.42(13)
N1 C5 N4 . . 108.16(13)
N1 C5 C52 . . 121.74(14)
N4 C5 C52 . . 130.00(14)
C36 N31 C32 . . 116.81(15)
N31 C32 C33 . . 123.22(15)
N31 C32 C3 . . 117.94(14)
C33 C32 C3 . . 118.83(14)
C34 C33 C32 . . 118.61(16)
C34 C33 H33 . . 120.7
C32 C33 H33 . . 120.7
C33 C34 C35 . . 119.02(17)
C33 C34 H34 . . 120.5
C35 C34 H34 . . 120.5
C34 C35 C36 . . 118.55(17)
C34 C35 H35 . . 120.7
C36 C35 H35 . . 120.7
N31 C36 C35 . . 123.75(17)
N31 C36 H36 . . 118.1
C35 C36 H36 . . 118.1
N4 N41 H41A . . 103.6
N4 N41 H41B . . 107.3
H41A N41 H41B . . 112.6
C56 N51 C52 . . 118.14(15)
C56 N51 Cd1 . . 126.23(12)
C52 N51 Cd1 . . 115.43(11)
N51 C52 C53 . . 122.14(15)
N51 C52 C5 . . 113.16(14)
C53 C52 C5 . . 124.64(15)
C52 C53 C54 . . 118.43(17)
C52 C53 H53 . . 120.8
C54 C53 H53 . . 120.8
C55 C54 C53 . . 119.45(18)
C55 C54 H54 . . 120.3
C53 C54 H54 . . 120.3
C54 C55 C56 . . 118.76(17)
C54 C55 H55 . . 120.6
C56 C55 H55 . . 120.6
N51 C56 C55 . . 123.05(18)
N51 C56 H56 . . 118.5
C55 C56 H56 . . 118.5
C12 N11 C14 . . 121.65(18)
N13 C12 N11 . . 172.8(2)
C12 N13 Cd1 . . 162.67(17)
N15 C14 N11 . . 172.9(2)

loop_
_geom_bond_atom_site_label_1
_geom_bond_atom_site_label_2
_geom_bond_site_symmetry_2
_geom_bond_distance
Cd1 N1 . 2.2553(13)
Cd1 N1 2_666 2.2553(13)
Cd1 N13 2_666 2.3638(17)
Cd1 N13 . 2.3638(17)
Cd1 N51 2_666 2.3915(14)
Cd1 N51 . 2.3916(14)
N1 C5 . 1.3182(19)
N1 N2 . 1.362(2)
N2 C3 . 1.314(2)
C3 N4 . 1.3741(19)
C3 C32 . 1.463(2)
N4 C5 . 1.355(2)
N4 N41 . 1.4170(17)
C5 C52 . 1.476(2)
N31 C36 . 1.337(2)
N31 C32 . 1.341(2)
C32 C33 . 1.390(2)
C33 C34 . 1.376(3)
C33 H33 . 0.9300
C34 C35 . 1.377(3)
C34 H34 . 0.9300
C35 C36 . 1.382(3)
C35 H35 . 0.9300
C36 H36 . 0.9300
N41 H41A . 0.8802
N41 H41B . 0.8962
N51 C56 . 1.334(2)
N51 C52 . 1.349(2)
C52 C53 . 1.384(2)
C53 C54 . 1.388(3)
C53 H53 . 0.9300
C54 C55 . 1.370(3)
C54 H54 . 0.9300
C55 C56 . 1.375(3)
C55 H55 . 0.9300
C56 H56 . 0.9300
N11 C12 . 1.298(3)
N11 C14 . 1.318(3)
C12 N13 . 1.145(2)
C14 N15 . 1.140(2)

loop_
_geom_hbond_atom_site_label_D
_geom_hbond_atom_site_label_H
_geom_hbond_atom_site_label_A
_geom_hbond_site_symmetry_A
_geom_hbond_distance_DH
_geom_hbond_distance_HA
_geom_hbond_distance_DA
_geom_hbond_angle_DHA
_geom_hbond_publ_flag
N41 H41A N31 . 0.88 2.14 2.886(2) 143 no
N41 H41B N15 1_445 0.90 2.38 3.190(2) 150 no
C34 H34 N15 2_675 0.93 2.52 3.300(3) 142 no

loop_
_geom_torsion_atom_site_label_1
_geom_torsion_atom_site_label_2
_geom_torsion_atom_site_label_3
_geom_torsion_atom_site_label_4
_geom_torsion
C5 N1 N2 C3 0.58(18)
Cd1 N1 N2 C3 -168.22(11)
N1 N2 C3 N4 -0.06(17)
N1 N2 C3 C32 179.23(14)
N2 C3 N4 C5 -0.47(17)
C32 C3 N4 C5 -179.72(14)
N2 C3 N4 N41 177.40(14)
C32 C3 N4 N41 -1.9(2)
N2 N1 C5 N4 -0.88(17)
Cd1 N1 C5 N4 170.02(9)
N2 N1 C5 C52 175.78(13)
Cd1 N1 C5 C52 -13.31(19)
C3 N4 C5 N1 0.82(16)
N41 N4 C5 N1 -177.13(14)
C3 N4 C5 C52 -175.47(15)
N41 N4 C5 C52 6.6(2)
C36 N31 C32 C33 -1.8(2)
C36 N31 C32 C3 177.36(14)
N2 C3 C32 N31 171.72(15)
N4 C3 C32 N31 -9.1(2)
N2 C3 C32 C33 -9.1(2)
N4 C3 C32 C33 170.10(15)
N31 C32 C33 C34 1.0(2)
C3 C32 C33 C34 -178.17(15)
C32 C33 C34 C35 0.7(2)
C33 C34 C35 C36 -1.5(3)
C32 N31 C36 C35 1.0(3)
C34 C35 C36 N31 0.7(3)
C56 N51 C52 C53 1.9(2)
Cd1 N51 C52 C53 -173.28(12)
C56 N51 C52 C5 -175.39(14)
Cd1 N51 C52 C5 9.43(16)
N1 C5 C52 N51 2.1(2)
N4 C5 C52 N51 177.98(15)
N1 C5 C52 C53 -175.09(15)
N4 C5 C52 C53 0.8(3)
N51 C52 C53 C54 -1.1(2)
C5 C52 C53 C54 175.92(15)
C52 C53 C54 C55 -0.7(3)
C53 C54 C55 C56 1.6(3)
C52 N51 C56 C55 -1.0(3)
Cd1 N51 C56 C55 173.60(13)
C54 C55 C56 N51 -0.7(3)

_cod_database_fobs_code 2020846
